data_4089428
loop_
_publ_author_name
'Liu, Shuo'
'Senocak, Aysegul'
'Smeltz, Jessica L.'
'Yang, Linan'
'Wegenhart, Benjamin'
'Yi, Jing'
'Kentt\"amaa, Hilkka I.'
'Ison, Elon A.'
'Abu-Omar, Mahdi M.'

_publ_section_title
;
 Mechanism of MTO-Catalyzed Deoxydehydration of Diols to Alkenes Using
 Sacrificial Alcohols
;
_journal_issue 11
_journal_name_full Organometallics
_journal_page_first 3210
_journal_paper_doi 10.1021/om400127z
_journal_volume 32
_journal_year 2013
_chemical_formula_sum 'C37 H69 O2 P2 Re'
_chemical_formula_weight 794.06
_space_group_IT_number 2
_space_group_name_Hall '-P 1'
_space_group_name_H-M_alt 'P -1'
_symmetry_cell_setting triclinic
_symmetry_space_group_name_H-M 'P -1'
_atom_sites_solution_hydrogens geom
_atom_sites_solution_primary direct
_atom_sites_solution_secondary difmap
_audit_creation_method SHELXL-97
_cell_angle_alpha 97.101(3)
_cell_angle_beta 101.746(3)
_cell_angle_gamma 94.964(4)
_cell_formula_units_Z 2
_cell_length_a 9.6838(8)
_cell_length_b 10.2736(9)
_cell_length_c 18.7140(14)
_cell_measurement_reflns_used 9951
_cell_measurement_temperature 110
_cell_measurement_theta_max 42.57
_cell_measurement_theta_min 3.05
_cell_volume 1796.8(3)
_computing_cell_refinement SAINT
_computing_data_collection Apex2
_computing_data_reduction SAINT
_computing_molecular_graphics NRCVAX
_computing_publication_material cif2tables.py
_computing_structure_refinement XL
_computing_structure_solution XS
_diffrn_ambient_temperature 110
_diffrn_measured_fraction_theta_full 0.985
_diffrn_measured_fraction_theta_max 0.877
_diffrn_measurement_device_type 'Bruker-Nonius Kappa Axis X8 Apex2'
_diffrn_measurement_method 'omega and phi scans'
_diffrn_radiation_monochromator graphite
_diffrn_radiation_source 'fine-focus sealed tube'
_diffrn_radiation_type MoK\a
_diffrn_radiation_wavelength 0.71073
_diffrn_reflns_av_R_equivalents 0.0305
_diffrn_reflns_av_sigmaI/netI 0.0275
_diffrn_reflns_limit_h_max 18
_diffrn_reflns_limit_h_min -17
_diffrn_reflns_limit_k_max 19
_diffrn_reflns_limit_k_min -17
_diffrn_reflns_limit_l_max 32
_diffrn_reflns_limit_l_min -33
_diffrn_reflns_number 186918
_diffrn_reflns_theta_full 39.06
_diffrn_reflns_theta_max 42.81
_diffrn_reflns_theta_min 2.16
_exptl_absorpt_coefficient_mu 3.501
_exptl_absorpt_correction_T_max 0.5667
_exptl_absorpt_correction_T_min 0.4871
_exptl_absorpt_correction_type multi-scan
_exptl_absorpt_process_details SADABS
_exptl_crystal_colour orange
_exptl_crystal_density_diffrn 1.468
_exptl_crystal_density_method 'not measured'
_exptl_crystal_description prism
_exptl_crystal_F_000 824
_exptl_crystal_size_max 0.24
_exptl_crystal_size_mid 0.20
_exptl_crystal_size_min 0.18
_refine_diff_density_max 2.788
_refine_diff_density_min -1.912
_refine_diff_density_rms 0.146
_refine_ls_extinction_method none
_refine_ls_goodness_of_fit_ref 1.154
_refine_ls_hydrogen_treatment constr
_refine_ls_matrix_type full
_refine_ls_number_parameters 408
_refine_ls_number_reflns 23096
_refine_ls_number_restraints 0
_refine_ls_restrained_S_all 1.154
_refine_ls_R_factor_all 0.0321
_refine_ls_R_factor_gt 0.0273
_refine_ls_shift/su_max 0.002
_refine_ls_shift/su_mean 0.000
_refine_ls_structure_factor_coef Fsqd
_refine_ls_weighting_details 'calc w=1/[\s^2^(Fo^2^)+(0.0159P)^2^+1.0039P] where P=(Fo^2^+2Fc^2^)/3'
_refine_ls_weighting_scheme calc
_refine_ls_wR_factor_gt 0.0480
_refine_ls_wR_factor_ref 0.0488
_reflns_number_gt 21061
_reflns_number_total 23096
_reflns_threshold_expression >2sigma(I)
_cod_data_source_file om400127z_si_002.cif
_cod_data_source_block x11065
_cod_database_code 4089428

loop_
_symmetry_equiv_pos_as_xyz
'x, y, z'
'-x, -y, -z'

loop_
_atom_site_label
_atom_site_type_symbol
_atom_site_fract_x
_atom_site_fract_y
_atom_site_fract_z
_atom_site_U_iso_or_equiv
_atom_site_adp_type
_atom_site_occupancy
_atom_site_symmetry_multiplicity
_atom_site_calc_flag
_atom_site_refinement_flags
_atom_site_disorder_assembly
_atom_site_disorder_group
Re1 Re 0.272608(5) 0.182258(4) 0.264579(2) 0.01093(1) Uani 1 1 d . A .
P1 P 0.15452(3) 0.14531(3) 0.367323(15) 0.01039(4) Uani 1 1 d . . .
P2 P 0.38162(3) 0.14716(3) 0.155283(16) 0.01209(5) Uani 1 1 d . . .
O1 O 0.10908(10) 0.13403(11) 0.20304(5) 0.02052(18) Uani 1 1 d . . .
O2 O 0.42121(10) 0.12772(11) 0.31741(5) 0.02109(18) Uani 1 1 d . . .
C1 C 0.3049(2) 0.39242(14) 0.28391(9) 0.0337(4) Uani 1 1 d . . .
H1A H 0.2754 0.4243 0.3294 0.050 Uiso 1 1 calc R A .
H1B H 0.2485 0.4273 0.2424 0.050 Uiso 1 1 calc R . .
H1C H 0.4057 0.4224 0.2888 0.050 Uiso 1 1 calc R . .
C2 C 0.09090(12) -0.03369(11) 0.35775(6) 0.01233(17) Uani 1 1 d . . .
H2 H 0.0452 -0.0468 0.4001 0.015 Uiso 1 1 calc R . .
C3 C 0.21281(13) -0.12104(12) 0.36132(7) 0.0173(2) Uani 1 1 d . . .
H3A H 0.2630 -0.1070 0.3213 0.021 Uiso 1 1 calc R . .
H3B H 0.2817 -0.0951 0.4090 0.021 Uiso 1 1 calc R . .
C4 C 0.15700(14) -0.26729(12) 0.35347(8) 0.0191(2) Uani 1 1 d . . .
H4A H 0.2371 -0.3211 0.3539 0.023 Uiso 1 1 calc R . .
H4B H 0.1148 -0.2827 0.3961 0.023 Uiso 1 1 calc R . .
C5 C 0.04566(14) -0.31105(12) 0.28231(7) 0.0176(2) Uani 1 1 d . . .
H5A H 0.0085 -0.4047 0.2801 0.021 Uiso 1 1 calc R . .
H5B H 0.0898 -0.3037 0.2395 0.021 Uiso 1 1 calc R . .
C6 C -0.07618(13) -0.22573(12) 0.27855(7) 0.0168(2) Uani 1 1 d . . .
H6A H -0.1262 -0.2402 0.3186 0.020 Uiso 1 1 calc R . .
H6B H -0.1449 -0.2524 0.2309 0.020 Uiso 1 1 calc R . .
C7 C -0.02229(13) -0.07908(12) 0.28611(6) 0.01508(18) Uani 1 1 d . . .
H7A H -0.1031 -0.0262 0.2859 0.018 Uiso 1 1 calc R . .
H7B H 0.0189 -0.0632 0.2433 0.018 Uiso 1 1 calc R . .
C8 C -0.00828(12) 0.22566(11) 0.37212(6) 0.01420(18) Uani 1 1 d . . .
H8 H -0.0621 0.2179 0.3199 0.017 Uiso 1 1 calc R . .
C9 C -0.11152(13) 0.16151(13) 0.41327(7) 0.0176(2) Uani 1 1 d . . .
H9A H -0.1331 0.0662 0.3939 0.021 Uiso 1 1 calc R . .
H9B H -0.0660 0.1703 0.4663 0.021 Uiso 1 1 calc R . .
C10 C -0.24960(14) 0.22526(14) 0.40462(8) 0.0216(2) Uani 1 1 d . . .
H10A H -0.2998 0.2088 0.3521 0.026 Uiso 1 1 calc R . .
H10B H -0.3117 0.1841 0.4336 0.026 Uiso 1 1 calc R . .
C11 C -0.22217(15) 0.37344(14) 0.43052(8) 0.0219(2) Uani 1 1 d . . .
H11A H -0.1844 0.3899 0.4845 0.026 Uiso 1 1 calc R . .
H11B H -0.3127 0.4126 0.4200 0.026 Uiso 1 1 calc R . .
C12 C -0.11621(15) 0.43963(14) 0.39199(8) 0.0224(2) Uani 1 1 d . . .
H12A H -0.0936 0.5340 0.4134 0.027 Uiso 1 1 calc R . .
H12B H -0.1602 0.4348 0.3390 0.027 Uiso 1 1 calc R . .
C13 C 0.02105(14) 0.37431(12) 0.39990(8) 0.0188(2) Uani 1 1 d . . .
H13A H 0.0710 0.3886 0.4524 0.023 Uiso 1 1 calc R . .
H13B H 0.0839 0.4162 0.3715 0.023 Uiso 1 1 calc R . .
C14 C 0.28441(12) 0.17549(11) 0.45671(6) 0.01211(16) Uani 1 1 d . . .
H14 H 0.3573 0.1142 0.4506 0.015 Uiso 1 1 calc R . .
C15 C 0.22956(14) 0.13960(13) 0.52379(6) 0.0183(2) Uani 1 1 d . . .
H15A H 0.1794 0.0489 0.5122 0.022 Uiso 1 1 calc R . .
H15B H 0.1609 0.2008 0.5353 0.022 Uiso 1 1 calc R . .
C16 C 0.35211(14) 0.14781(13) 0.59109(7) 0.0194(2) Uani 1 1 d . . .
H16A H 0.3140 0.1269 0.6341 0.023 Uiso 1 1 calc R . .
H16B H 0.4170 0.0819 0.5809 0.023 Uiso 1 1 calc R . .
C17 C 0.43412(14) 0.28552(13) 0.60904(6) 0.0181(2) Uani 1 1 d . . .
H17A H 0.5158 0.2875 0.6509 0.022 Uiso 1 1 calc R . .
H17B H 0.3717 0.3503 0.6240 0.022 Uiso 1 1 calc R . .
C18 C 0.48760(13) 0.32380(13) 0.54223(7) 0.0171(2) Uani 1 1 d . . .
H18A H 0.5585 0.2650 0.5311 0.021 Uiso 1 1 calc R . .
H18B H 0.5353 0.4154 0.5543 0.021 Uiso 1 1 calc R . .
C19 C 0.36723(13) 0.31409(11) 0.47399(6) 0.01515(18) Uani 1 1 d . . .
H19A H 0.4071 0.3332 0.4312 0.018 Uiso 1 1 calc R . .
H19B H 0.3021 0.3806 0.4827 0.018 Uiso 1 1 calc R . .
C20 C 0.56152(15) 0.23179(14) 0.16029(8) 0.0223(2) Uani 0.816(5) 1 d P A 1
H20 H 0.6153 0.2269 0.2113 0.027 Uiso 0.816(5) 1 calc PR A 1
C21 C 0.6506(2) 0.17062(18) 0.11016(13) 0.0213(4) Uani 0.816(5) 1 d P A 1
H21A H 0.6047 0.1747 0.0583 0.026 Uiso 0.816(5) 1 calc PR A 1
H21B H 0.6540 0.0764 0.1161 0.026 Uiso 0.816(5) 1 calc PR A 1
C22 C 0.80174(16) 0.23972(18) 0.12639(11) 0.0311(3) Uani 0.816(5) 1 d P A 1
H22A H 0.8520 0.2258 0.1760 0.037 Uiso 0.816(5) 1 calc PR A 1
H22B H 0.8529 0.2001 0.0900 0.037 Uiso 0.816(5) 1 calc PR A 1
C23 C 0.8037(2) 0.3869(2) 0.12329(12) 0.0260(4) Uani 0.816(5) 1 d P A 1
H23A H 0.7681 0.4013 0.0717 0.031 Uiso 0.816(5) 1 calc PR A 1
H23B H 0.9027 0.4299 0.1396 0.031 Uiso 0.816(5) 1 calc PR A 1
C24 C 0.71203(19) 0.45036(17) 0.17231(10) 0.0319(3) Uani 0.816(5) 1 d P A 1
H24A H 0.7573 0.4496 0.2247 0.038 Uiso 0.816(5) 1 calc PR A 1
H24B H 0.7070 0.5436 0.1646 0.038 Uiso 0.816(5) 1 calc PR A 1
C25 C 0.5624(2) 0.37911(18) 0.15620(13) 0.0218(4) Uani 0.816(5) 1 d P A 1
H25A H 0.5121 0.3916 0.1063 0.026 Uiso 0.816(5) 1 calc PR A 1
H25B H 0.5103 0.4187 0.1922 0.026 Uiso 0.816(5) 1 calc PR A 1
C20' C 0.56152(15) 0.23179(14) 0.16029(8) 0.0223(2) Uani 0.184(5) 1 d P A 2
H20' H 0.5375 0.2537 0.1089 0.027 Uiso 0.184(5) 1 calc PR A 2
C21' C 0.6810(9) 0.1616(9) 0.1475(7) 0.0258(19) Uani 0.184(5) 1 d P A 2
H21C H 0.6441 0.0860 0.1079 0.031 Uiso 0.184(5) 1 calc PR A 2
H21D H 0.7198 0.1248 0.1929 0.031 Uiso 0.184(5) 1 calc PR A 2
C22' C 0.80174(16) 0.23972(18) 0.12639(11) 0.0311(3) Uani 0.184(5) 1 d P A 2
H22C H 0.8882 0.1947 0.1382 0.037 Uiso 0.184(5) 1 calc PR A 2
H22D H 0.7787 0.2402 0.0724 0.037 Uiso 0.184(5) 1 calc PR A 2
C23' C 0.8329(8) 0.3782(8) 0.1640(5) 0.0246(18) Uani 0.184(5) 1 d P A 2
H23C H 0.8921 0.3779 0.2138 0.029 Uiso 0.184(5) 1 calc PR A 2
H23D H 0.8911 0.4282 0.1365 0.029 Uiso 0.184(5) 1 calc PR A 2
C24' C 0.71203(19) 0.45036(17) 0.17231(10) 0.0319(3) Uani 0.184(5) 1 d P A 2
H24C H 0.6749 0.4835 0.1255 0.038 Uiso 0.184(5) 1 calc PR A 2
H24D H 0.7450 0.5278 0.2111 0.038 Uiso 0.184(5) 1 calc PR A 2
C25' C 0.5887(9) 0.3641(8) 0.1931(8) 0.031(3) Uani 0.184(5) 1 d P A 2
H25C H 0.6105 0.3662 0.2473 0.038 Uiso 0.184(5) 1 calc PR A 2
H25D H 0.5005 0.4061 0.1801 0.038 Uiso 0.184(5) 1 calc PR A 2
C26 C 0.40531(12) -0.03071(12) 0.13694(6) 0.01442(18) Uani 1 1 d . A .
H26 H 0.4461 -0.0440 0.0919 0.017 Uiso 1 1 calc R . .
C27 C 0.26282(14) -0.11923(13) 0.12099(8) 0.0200(2) Uani 1 1 d . . .
H27A H 0.2181 -0.1055 0.1640 0.024 Uiso 1 1 calc R A .
H27B H 0.1982 -0.0942 0.0780 0.024 Uiso 1 1 calc R . .
C28 C 0.28403(17) -0.26508(14) 0.10513(8) 0.0247(3) Uani 1 1 d . A .
H28A H 0.1914 -0.3199 0.0969 0.030 Uiso 1 1 calc R . .
H28B H 0.3209 -0.2802 0.0595 0.030 Uiso 1 1 calc R . .
C29 C 0.38726(16) -0.30694(14) 0.16863(8) 0.0238(2) Uani 1 1 d . . .
H29A H 0.4021 -0.4004 0.1559 0.029 Uiso 1 1 calc R A .
H29B H 0.3467 -0.2995 0.2132 0.029 Uiso 1 1 calc R . .
C30 C 0.52904(15) -0.22040(14) 0.18461(8) 0.0219(2) Uani 1 1 d . A .
H30A H 0.5736 -0.2344 0.1415 0.026 Uiso 1 1 calc R . .
H30B H 0.5933 -0.2464 0.2275 0.026 Uiso 1 1 calc R . .
C31 C 0.51003(14) -0.07449(13) 0.20093(7) 0.0187(2) Uani 1 1 d . . .
H31A H 0.6032 -0.0207 0.2089 0.022 Uiso 1 1 calc R A .
H31B H 0.4740 -0.0590 0.2468 0.022 Uiso 1 1 calc R . .
C32 C 0.25520(13) 0.17316(12) 0.07109(6) 0.01485(18) Uani 1 1 d . A .
H32 H 0.1668 0.1142 0.0701 0.018 Uiso 1 1 calc R . .
C33 C 0.20955(17) 0.31237(14) 0.07352(7) 0.0236(3) Uani 1 1 d . . .
H33A H 0.1785 0.3371 0.1201 0.028 Uiso 1 1 calc R A .
H33B H 0.2912 0.3764 0.0722 0.028 Uiso 1 1 calc R . .
C34 C 0.08779(18) 0.31819(17) 0.00789(8) 0.0275(3) Uani 1 1 d . A .
H34A H 0.0031 0.2611 0.0124 0.033 Uiso 1 1 calc R . .
H34B H 0.0632 0.4098 0.0089 0.033 Uiso 1 1 calc R . .
C35 C 0.12681(16) 0.27320(16) -0.06560(7) 0.0240(3) Uani 1 1 d . . .
H35A H 0.0439 0.2736 -0.1064 0.029 Uiso 1 1 calc R A .
H35B H 0.2051 0.3355 -0.0726 0.029 Uiso 1 1 calc R . .
C36 C 0.17230(18) 0.13558(17) -0.06750(7) 0.0266(3) Uani 1 1 d . A .
H36A H 0.2021 0.1101 -0.1144 0.032 Uiso 1 1 calc R . .
H36B H 0.0909 0.0719 -0.0654 0.032 Uiso 1 1 calc R . .
C37 C 0.29543(18) 0.12982(17) -0.00245(7) 0.0269(3) Uani 1 1 d . . .
H37A H 0.3212 0.0385 -0.0039 0.032 Uiso 1 1 calc R A .
H37B H 0.3793 0.1882 -0.0068 0.032 Uiso 1 1 calc R . .

loop_
_atom_site_aniso_label
_atom_site_aniso_U_11
_atom_site_aniso_U_22
_atom_site_aniso_U_33
_atom_site_aniso_U_23
_atom_site_aniso_U_13
_atom_site_aniso_U_12
Re1 0.01113(2) 0.01208(2) 0.01001(2) 0.00159(1) 0.00386(1) 0.00007(1)
P1 0.01045(11) 0.01143(11) 0.00927(10) 0.00117(8) 0.00292(8) -0.00027(8)
P2 0.01192(11) 0.01457(12) 0.01029(10) 0.00216(9) 0.00373(9) 0.00070(9)
O1 0.0128(4) 0.0345(5) 0.0144(4) 0.0062(3) 0.0025(3) 0.0011(3)
O2 0.0142(4) 0.0361(5) 0.0136(4) 0.0039(3) 0.0033(3) 0.0050(4)
C1 0.0648(12) 0.0151(5) 0.0278(7) 0.0021(5) 0.0283(8) -0.0004(6)
C2 0.0121(4) 0.0125(4) 0.0117(4) 0.0015(3) 0.0020(3) -0.0009(3)
C3 0.0128(5) 0.0127(4) 0.0241(5) 0.0015(4) -0.0002(4) -0.0003(4)
C4 0.0182(5) 0.0126(5) 0.0239(5) 0.0031(4) -0.0006(4) -0.0003(4)
C5 0.0173(5) 0.0134(5) 0.0200(5) -0.0010(4) 0.0028(4) -0.0013(4)
C6 0.0133(5) 0.0162(5) 0.0185(5) -0.0002(4) 0.0014(4) -0.0029(4)
C7 0.0142(5) 0.0149(4) 0.0142(4) 0.0012(3) -0.0001(3) -0.0001(4)
C8 0.0130(4) 0.0150(4) 0.0153(4) 0.0021(3) 0.0048(3) 0.0014(3)
C9 0.0152(5) 0.0173(5) 0.0218(5) 0.0022(4) 0.0089(4) 0.0000(4)
C10 0.0132(5) 0.0243(6) 0.0267(6) -0.0013(5) 0.0069(4) 0.0002(4)
C11 0.0187(5) 0.0231(6) 0.0262(6) 0.0030(5) 0.0089(5) 0.0056(4)
C12 0.0219(6) 0.0214(6) 0.0284(6) 0.0091(5) 0.0099(5) 0.0085(5)
C13 0.0178(5) 0.0155(5) 0.0254(6) 0.0042(4) 0.0090(4) 0.0019(4)
C14 0.0123(4) 0.0133(4) 0.0102(4) 0.0015(3) 0.0023(3) -0.0013(3)
C15 0.0173(5) 0.0239(6) 0.0120(4) 0.0039(4) 0.0023(4) -0.0070(4)
C16 0.0205(5) 0.0233(6) 0.0122(4) 0.0054(4) -0.0001(4) -0.0045(4)
C17 0.0169(5) 0.0225(5) 0.0123(4) 0.0007(4) 0.0006(4) -0.0027(4)
C18 0.0150(5) 0.0189(5) 0.0151(4) 0.0018(4) 0.0011(4) -0.0045(4)
C19 0.0167(5) 0.0137(4) 0.0133(4) 0.0020(3) 0.0010(4) -0.0026(4)
C20 0.0173(5) 0.0208(6) 0.0305(6) 0.0036(5) 0.0106(5) -0.0007(4)
C21 0.0177(7) 0.0226(7) 0.0275(9) 0.0045(6) 0.0134(7) 0.0016(5)
C22 0.0182(6) 0.0376(8) 0.0428(9) 0.0140(7) 0.0134(6) 0.0046(6)
C23 0.0204(8) 0.0320(9) 0.0263(10) 0.0057(7) 0.0087(7) -0.0049(6)
C24 0.0310(8) 0.0281(7) 0.0342(8) -0.0014(6) 0.0119(6) -0.0121(6)
C25 0.0230(8) 0.0173(7) 0.0267(9) 0.0008(6) 0.0118(7) -0.0012(6)
C20' 0.0173(5) 0.0208(6) 0.0305(6) 0.0036(5) 0.0106(5) -0.0007(4)
C21' 0.017(3) 0.025(4) 0.036(5) -0.006(3) 0.015(3) -0.003(3)
C22' 0.0182(6) 0.0376(8) 0.0428(9) 0.0140(7) 0.0134(6) 0.0046(6)
C23' 0.018(3) 0.030(4) 0.024(4) 0.002(3) 0.005(3) -0.008(3)
C24' 0.0310(8) 0.0281(7) 0.0342(8) -0.0014(6) 0.0119(6) -0.0121(6)
C25' 0.013(3) 0.013(3) 0.066(8) -0.007(4) 0.011(4) -0.002(2)
C26 0.0142(5) 0.0166(5) 0.0127(4) 0.0021(3) 0.0029(3) 0.0034(4)
C27 0.0163(5) 0.0150(5) 0.0259(6) 0.0020(4) -0.0013(4) 0.0019(4)
C28 0.0270(7) 0.0157(5) 0.0274(6) 0.0004(5) -0.0015(5) 0.0025(5)
C29 0.0261(6) 0.0198(6) 0.0271(6) 0.0068(5) 0.0055(5) 0.0067(5)
C30 0.0211(6) 0.0242(6) 0.0228(6) 0.0069(5) 0.0053(5) 0.0102(5)
C31 0.0168(5) 0.0216(5) 0.0172(5) 0.0034(4) 0.0009(4) 0.0052(4)
C32 0.0167(5) 0.0171(5) 0.0115(4) 0.0030(3) 0.0033(3) 0.0039(4)
C33 0.0329(7) 0.0194(5) 0.0174(5) 0.0030(4) 0.0006(5) 0.0083(5)
C34 0.0327(8) 0.0326(7) 0.0199(6) 0.0069(5) 0.0042(5) 0.0180(6)
C35 0.0243(6) 0.0332(7) 0.0173(5) 0.0106(5) 0.0045(5) 0.0096(5)
C36 0.0331(7) 0.0341(7) 0.0128(5) 0.0025(5) 0.0019(5) 0.0127(6)
C37 0.0327(7) 0.0395(8) 0.0117(5) 0.0044(5) 0.0048(5) 0.0207(6)

loop_
_atom_type_symbol
_atom_type_description
_atom_type_scat_dispersion_real
_atom_type_scat_dispersion_imag
_atom_type_scat_source
C C 0.0033 0.0016 'International Tables Vol C Tables 4.2.6.8 and 6.1.1.4'
H H 0.0000 0.0000 'International Tables Vol C Tables 4.2.6.8 and 6.1.1.4'
O O 0.0106 0.0060 'International Tables Vol C Tables 4.2.6.8 and 6.1.1.4'
P P 0.1023 0.0942 'International Tables Vol C Tables 4.2.6.8 and 6.1.1.4'
Re Re -1.0185 7.2310 'International Tables Vol C Tables 4.2.6.8 and 6.1.1.4'

loop_
_geom_angle_atom_site_label_1
_geom_angle_atom_site_label_2
_geom_angle_atom_site_label_3
_geom_angle
O2 Re1 O1 145.38(5)
O2 Re1 C1 106.59(7)
O1 Re1 C1 108.02(7)
O2 Re1 P1 85.95(3)
O1 Re1 P1 88.69(3)
C1 Re1 P1 98.62(4)
O2 Re1 P2 88.89(3)
O1 Re1 P2 86.45(3)
C1 Re1 P2 98.26(4)
P1 Re1 P2 163.109(10)
C14 P1 C8 111.99(5)
C14 P1 C2 103.17(5)
C8 P1 C2 103.00(5)
C14 P1 Re1 110.86(4)
C8 P1 Re1 117.70(4)
C2 P1 Re1 108.74(4)
C32 P2 C20 111.28(6)
C32 P2 C26 103.15(5)
C20 P2 C26 103.17(6)
C32 P2 Re1 110.29(4)
C20 P2 Re1 118.96(5)
C26 P2 Re1 108.51(4)
Re1 C1 H1A 109.5
Re1 C1 H1B 109.5
H1A C1 H1B 109.5
Re1 C1 H1C 109.5
H1A C1 H1C 109.5
H1B C1 H1C 109.5
C3 C2 C7 109.98(9)
C3 C2 P1 112.50(8)
C7 C2 P1 111.46(8)
C3 C2 H2 107.6
C7 C2 H2 107.6
P1 C2 H2 107.6
C4 C3 C2 111.16(10)
C4 C3 H3A 109.4
C2 C3 H3A 109.4
C4 C3 H3B 109.4
C2 C3 H3B 109.4
H3A C3 H3B 108.0
C5 C4 C3 111.59(10)
C5 C4 H4A 109.3
C3 C4 H4A 109.3
C5 C4 H4B 109.3
C3 C4 H4B 109.3
H4A C4 H4B 108.0
C4 C5 C6 110.47(10)
C4 C5 H5A 109.6
C6 C5 H5A 109.6
C4 C5 H5B 109.6
C6 C5 H5B 109.6
H5A C5 H5B 108.1
C5 C6 C7 111.31(10)
C5 C6 H6A 109.4
C7 C6 H6A 109.4
C5 C6 H6B 109.4
C7 C6 H6B 109.4
H6A C6 H6B 108.0
C6 C7 C2 111.60(10)
C6 C7 H7A 109.3
C2 C7 H7A 109.3
C6 C7 H7B 109.3
C2 C7 H7B 109.3
H7A C7 H7B 108.0
C9 C8 C13 109.46(10)
C9 C8 P1 116.67(8)
C13 C8 P1 113.61(8)
C9 C8 H8 105.3
C13 C8 H8 105.3
P1 C8 H8 105.3
C10 C9 C8 111.59(11)
C10 C9 H9A 109.3
C8 C9 H9A 109.3
C10 C9 H9B 109.3
C8 C9 H9B 109.3
H9A C9 H9B 108.0
C11 C10 C9 111.61(11)
C11 C10 H10A 109.3
C9 C10 H10A 109.3
C11 C10 H10B 109.3
C9 C10 H10B 109.3
H10A C10 H10B 108.0
C10 C11 C12 111.16(11)
C10 C11 H11A 109.4
C12 C11 H11A 109.4
C10 C11 H11B 109.4
C12 C11 H11B 109.4
H11A C11 H11B 108.0
C11 C12 C13 111.96(11)
C11 C12 H12A 109.2
C13 C12 H12A 109.2
C11 C12 H12B 109.2
C13 C12 H12B 109.2
H12A C12 H12B 107.9
C12 C13 C8 111.61(11)
C12 C13 H13A 109.3
C8 C13 H13A 109.3
C12 C13 H13B 109.3
C8 C13 H13B 109.3
H13A C13 H13B 108.0
C15 C14 C19 110.67(9)
C15 C14 P1 116.38(8)
C19 C14 P1 113.91(8)
C15 C14 H14 104.9
C19 C14 H14 104.9
P1 C14 H14 104.9
C14 C15 C16 110.92(10)
C14 C15 H15A 109.5
C16 C15 H15A 109.5
C14 C15 H15B 109.5
C16 C15 H15B 109.5
H15A C15 H15B 108.0
C17 C16 C15 110.68(10)
C17 C16 H16A 109.5
C15 C16 H16A 109.5
C17 C16 H16B 109.5
C15 C16 H16B 109.5
H16A C16 H16B 108.1
C16 C17 C18 110.76(10)
C16 C17 H17A 109.5
C18 C17 H17A 109.5
C16 C17 H17B 109.5
C18 C17 H17B 109.5
H17A C17 H17B 108.1
C17 C18 C19 112.17(10)
C17 C18 H18A 109.2
C19 C18 H18A 109.2
C17 C18 H18B 109.2
C19 C18 H18B 109.2
H18A C18 H18B 107.9
C18 C19 C14 110.56(9)
C18 C19 H19A 109.5
C14 C19 H19A 109.5
C18 C19 H19B 109.5
C14 C19 H19B 109.5
H19A C19 H19B 108.1
C21 C20 C25 110.25(13)
C21 C20 P2 118.02(11)
C25 C20 P2 113.14(11)
C21 C20 H20 104.7
C25 C20 H20 104.7
P2 C20 H20 104.7
C20 C21 C22 112.66(16)
C20 C21 H21A 109.1
C22 C21 H21A 109.1
C20 C21 H21B 109.1
C22 C21 H21B 109.1
H21A C21 H21B 107.8
C23 C22 C21 111.68(14)
C23 C22 H22A 109.3
C21 C22 H22A 109.3
C23 C22 H22B 109.3
C21 C22 H22B 109.3
H22A C22 H22B 107.9
C22 C23 C24 111.44(14)
C22 C23 H23A 109.3
C24 C23 H23A 109.3
C22 C23 H23B 109.3
C24 C23 H23B 109.3
H23A C23 H23B 108.0
C25 C24 C23 112.30(14)
C25 C24 H24A 109.1
C23 C24 H24A 109.1
C25 C24 H24B 109.1
C23 C24 H24B 109.1
H24A C24 H24B 107.9
C24 C25 C20 112.31(17)
C24 C25 H25A 109.1
C20 C25 H25A 109.1
C24 C25 H25B 109.1
C20 C25 H25B 109.1
H25A C25 H25B 107.9
H21C C21' H21D 107.3
H23C C23' H23D 107.2
H25C C25' H25D 107.3
C27 C26 C31 109.82(10)
C27 C26 P2 111.72(8)
C31 C26 P2 112.08(8)
C27 C26 H26 107.7
C31 C26 H26 107.7
P2 C26 H26 107.7
C28 C27 C26 111.03(11)
C28 C27 H27A 109.4
C26 C27 H27A 109.4
C28 C27 H27B 109.4
C26 C27 H27B 109.4
H27A C27 H27B 108.0
C29 C28 C27 111.39(12)
C29 C28 H28A 109.4
C27 C28 H28A 109.4
C29 C28 H28B 109.4
C27 C28 H28B 109.4
H28A C28 H28B 108.0
C28 C29 C30 110.51(12)
C28 C29 H29A 109.5
C30 C29 H29A 109.5
C28 C29 H29B 109.5
C30 C29 H29B 109.5
H29A C29 H29B 108.1
C29 C30 C31 111.28(11)
C29 C30 H30A 109.4
C31 C30 H30A 109.4
C29 C30 H30B 109.4
C31 C30 H30B 109.4
H30A C30 H30B 108.0
C30 C31 C26 111.32(11)
C30 C31 H31A 109.4
C26 C31 H31A 109.4
C30 C31 H31B 109.4
C26 C31 H31B 109.4
H31A C31 H31B 108.0
C37 C32 C33 110.45(11)
C37 C32 P2 116.35(9)
C33 C32 P2 114.15(9)
C37 C32 H32 104.9
C33 C32 H32 104.9
P2 C32 H32 104.9
C34 C33 C32 110.38(12)
C34 C33 H33A 109.6
C32 C33 H33A 109.6
C34 C33 H33B 109.6
C32 C33 H33B 109.6
H33A C33 H33B 108.1
C35 C34 C33 111.88(12)
C35 C34 H34A 109.2
C33 C34 H34A 109.2
C35 C34 H34B 109.2
C33 C34 H34B 109.2
H34A C34 H34B 107.9
C36 C35 C34 110.65(11)
C36 C35 H35A 109.5
C34 C35 H35A 109.5
C36 C35 H35B 109.5
C34 C35 H35B 109.5
H35A C35 H35B 108.1
C35 C36 C37 110.84(13)
C35 C36 H36A 109.5
C37 C36 H36A 109.5
C35 C36 H36B 109.5
C37 C36 H36B 109.5
H36A C36 H36B 108.1
C32 C37 C36 111.06(12)
C32 C37 H37A 109.4
C36 C37 H37A 109.4
C32 C37 H37B 109.4
C36 C37 H37B 109.4
H37A C37 H37B 108.0

loop_
_geom_bond_atom_site_label_1
_geom_bond_atom_site_label_2
_geom_bond_distance
Re1 O2 1.7491(10)
Re1 O1 1.7493(10)
Re1 C1 2.1294(15)
Re1 P1 2.4797(3)
Re1 P2 2.4881(3)
P1 C14 1.8505(11)
P1 C8 1.8546(12)
P1 C2 1.8631(11)
P2 C32 1.8514(12)
P2 C20 1.8576(13)
P2 C26 1.8600(12)
C1 H1A 0.9800
C1 H1B 0.9800
C1 H1C 0.9800
C2 C3 1.5394(17)
C2 C7 1.5411(16)
C2 H2 1.0000
C3 C4 1.5309(17)
C3 H3A 0.9900
C3 H3B 0.9900
C4 C5 1.5237(18)
C4 H4A 0.9900
C4 H4B 0.9900
C5 C6 1.5250(18)
C5 H5A 0.9900
C5 H5B 0.9900
C6 C7 1.5309(17)
C6 H6A 0.9900
C6 H6B 0.9900
C7 H7A 0.9900
C7 H7B 0.9900
C8 C9 1.5336(16)
C8 C13 1.5335(17)
C8 H8 1.0000
C9 C10 1.5273(18)
C9 H9A 0.9900
C9 H9B 0.9900
C10 C11 1.523(2)
C10 H10A 0.9900
C10 H10B 0.9900
C11 C12 1.5288(19)
C11 H11A 0.9900
C11 H11B 0.9900
C12 C13 1.5290(19)
C12 H12A 0.9900
C12 H12B 0.9900
C13 H13A 0.9900
C13 H13B 0.9900
C14 C15 1.5317(15)
C14 C19 1.5356(16)
C14 H14 1.0000
C15 C16 1.5328(17)
C15 H15A 0.9900
C15 H15B 0.9900
C16 C17 1.5246(18)
C16 H16A 0.9900
C16 H16B 0.9900
C17 C18 1.5285(17)
C17 H17A 0.9900
C17 H17B 0.9900
C18 C19 1.5303(17)
C18 H18A 0.9900
C18 H18B 0.9900
C19 H19A 0.9900
C19 H19B 0.9900
C20 C21 1.515(2)
C20 C25 1.524(2)
C20 H20 1.0000
C21 C22 1.525(2)
C21 H21A 0.9900
C21 H21B 0.9900
C22 C23 1.519(3)
C22 H22A 0.9900
C22 H22B 0.9900
C23 C24 1.529(3)
C23 H23A 0.9900
C23 H23B 0.9900
C24 C25 1.520(2)
C24 H24A 0.9900
C24 H24B 0.9900
C25 H25A 0.9900
C25 H25B 0.9900
C21' H21C 0.9900
C21' H21D 0.9900
C23' H23C 0.9900
C23' H23D 0.9900
C25' H25C 0.9900
C25' H25D 0.9900
C26 C27 1.5389(18)
C26 C31 1.5435(17)
C26 H26 1.0000
C27 C28 1.5308(19)
C27 H27A 0.9900
C27 H27B 0.9900
C28 C29 1.521(2)
C28 H28A 0.9900
C28 H28B 0.9900
C29 C30 1.523(2)
C29 H29A 0.9900
C29 H29B 0.9900
C30 C31 1.5270(19)
C30 H30A 0.9900
C30 H30B 0.9900
C31 H31A 0.9900
C31 H31B 0.9900
C32 C37 1.5300(17)
C32 C33 1.5312(18)
C32 H32 1.0000
C33 C34 1.531(2)
C33 H33A 0.9900
C33 H33B 0.9900
C34 C35 1.527(2)
C34 H34A 0.9900
C34 H34B 0.9900
C35 C36 1.515(2)
C35 H35A 0.9900
C35 H35B 0.9900
C36 C37 1.532(2)
C36 H36A 0.9900
C36 H36B 0.9900
C37 H37A 0.9900
C37 H37B 0.9900

loop_
_geom_torsion_atom_site_label_1
_geom_torsion_atom_site_label_2
_geom_torsion_atom_site_label_3
_geom_torsion_atom_site_label_4
_geom_torsion
O2 Re1 P1 C14 31.73(5)
O1 Re1 P1 C14 177.51(5)
C1 Re1 P1 C14 -74.46(7)
P2 Re1 P1 C14 104.28(5)
O2 Re1 P1 C8 162.47(6)
O1 Re1 P1 C8 -51.75(6)
C1 Re1 P1 C8 56.28(7)
P2 Re1 P1 C8 -124.97(5)
O2 Re1 P1 C2 -81.02(5)
O1 Re1 P1 C2 64.76(5)
C1 Re1 P1 C2 172.79(7)
P2 Re1 P1 C2 -8.46(5)
O2 Re1 P2 C32 173.48(6)
O1 Re1 P2 C32 27.80(6)
C1 Re1 P2 C32 -79.91(7)
P1 Re1 P2 C32 101.34(5)
O2 Re1 P2 C20 -56.22(7)
O1 Re1 P2 C20 158.11(7)
C1 Re1 P2 C20 50.39(8)
P1 Re1 P2 C20 -128.35(6)
O2 Re1 P2 C26 61.17(5)
O1 Re1 P2 C26 -84.51(5)
C1 Re1 P2 C26 167.78(7)
P1 Re1 P2 C26 -10.97(6)
C14 P1 C2 C3 -56.97(9)
C8 P1 C2 C3 -173.62(8)
Re1 P1 C2 C3 60.78(8)
C14 P1 C2 C7 178.96(8)
C8 P1 C2 C7 62.31(9)
Re1 P1 C2 C7 -63.29(8)
C7 C2 C3 C4 -55.24(13)
P1 C2 C3 C4 179.87(9)
C2 C3 C4 C5 56.68(14)
C3 C4 C5 C6 -56.52(14)
C4 C5 C6 C7 56.10(13)
C5 C6 C7 C2 -56.21(13)
C3 C2 C7 C6 55.24(13)
P1 C2 C7 C6 -179.28(8)
C14 P1 C8 C9 -73.90(10)
C2 P1 C8 C9 36.30(10)
Re1 P1 C8 C9 155.87(8)
C14 P1 C8 C13 54.89(10)
C2 P1 C8 C13 165.09(8)
Re1 P1 C8 C13 -75.33(9)
C13 C8 C9 C10 56.84(14)
P1 C8 C9 C10 -172.40(9)
C8 C9 C10 C11 -56.52(15)
C9 C10 C11 C12 53.99(16)
C10 C11 C12 C13 -53.50(16)
C11 C12 C13 C8 55.29(15)
C9 C8 C13 C12 -56.16(14)
P1 C8 C13 C12 171.46(9)
C8 P1 C14 C15 53.77(10)
C2 P1 C14 C15 -56.32(10)
Re1 P1 C14 C15 -172.56(8)
C8 P1 C14 C19 -76.84(9)
C2 P1 C14 C19 173.06(8)
Re1 P1 C14 C19 56.82(9)
C19 C14 C15 C16 -57.18(14)
P1 C14 C15 C16 170.69(9)
C14 C15 C16 C17 57.50(15)
C15 C16 C17 C18 -56.10(15)
C16 C17 C18 C19 55.49(15)
C17 C18 C19 C14 -55.07(14)
C15 C14 C19 C18 55.52(13)
P1 C14 C19 C18 -171.10(8)
C32 P2 C20 C21 -74.99(14)
C26 P2 C20 C21 35.00(15)
Re1 P2 C20 C21 155.15(12)
C32 P2 C20 C25 55.84(14)
C26 P2 C20 C25 165.84(12)
Re1 P2 C20 C25 -74.02(13)
C25 C20 C21 C22 55.0(2)
P2 C20 C21 C22 -172.86(12)
C20 C21 C22 C23 -54.9(2)
C21 C22 C23 C24 52.6(2)
C22 C23 C24 C25 -52.5(2)
C23 C24 C25 C20 53.8(2)
C21 C20 C25 C24 -54.3(2)
P2 C20 C25 C24 171.07(12)
C32 P2 C26 C27 -56.89(9)
C20 P2 C26 C27 -172.83(9)
Re1 P2 C26 C27 60.09(9)
C32 P2 C26 C31 179.36(8)
C20 P2 C26 C31 63.42(10)
Re1 P2 C26 C31 -63.65(9)
C31 C26 C27 C28 -55.67(14)
P2 C26 C27 C28 179.32(9)
C26 C27 C28 C29 56.94(16)
C27 C28 C29 C30 -56.71(17)
C28 C29 C30 C31 56.48(16)
C29 C30 C31 C26 -56.55(14)
C27 C26 C31 C30 55.67(14)
P2 C26 C31 C30 -179.53(9)
C20 P2 C32 C37 57.02(12)
C26 P2 C32 C37 -52.99(12)
Re1 P2 C32 C37 -168.71(10)
C20 P2 C32 C33 -73.47(11)
C26 P2 C32 C33 176.52(10)
Re1 P2 C32 C33 60.80(10)
C37 C32 C33 C34 55.96(16)
P2 C32 C33 C34 -170.71(10)
C32 C33 C34 C35 -55.91(17)
C33 C34 C35 C36 56.06(18)
C34 C35 C36 C37 -56.11(18)
C33 C32 C37 C36 -57.00(17)
P2 C32 C37 C36 170.79(11)
C35 C36 C37 C32 57.22(18)
